data_4336558
loop_
_publ_author_name
'Wojciech Miiller'
'Matthew T. Dunstan'
'Zixin Huang'
'Zakiah Mohamed'
'Brendan J. Kennedy'
'Maxim Avdeev'
'Chris D. Ling'

_publ_section_title
;
 Complex 5d Magnetism in a Novel S= 1/2 Trimer System, the 12L Hexagonal
 Perovskite Ba4BiIr3O12
;
_journal_name_full 'Inorganic Chemistry'
_journal_page_first 12461
_journal_page_last 12467
_journal_paper_doi 10.1021/ic4014619
_journal_volume 52
_journal_year 2013
_chemical_formula_sum 'Ba4 Bi Ir3 O12'
_chemical_formula_weight 1526.95
_space_group_IT_number 12
_symmetry_cell_setting monoclinic
_symmetry_space_group_name_Hall '-C 2y'
_symmetry_space_group_name_H-M 'C 1 2/m 1'
_audit_author_name 'Chris Ling'
_audit_creation_date 2013-03-01T13:57
_audit_creation_method 'from EXP file using GSAS2CIF'
_audit_update_record ' 2013-03-01T13:57  Initial CIF as created by GSAS2CIF'
_cell_angle_alpha 90.0
_cell_angle_beta 93.6407(11)
_cell_angle_gamma 90.0
_cell_formula_units_Z 6
_cell_length_a 10.23625(14)
_cell_length_b 5.90149(7)
_cell_length_c 29.9970(4)
_cell_measurement_temperature 298
_cell_volume 1808.44(4)
_computing_structure_refinement GSAS
_diffrn_ambient_temperature 298
_diffrn_radiation_probe neutron
_diffrn_source_type neutron
_exptl_absorpt_correction_T_max 0.34047
_exptl_absorpt_correction_T_min 0.09224
_exptl_absorpt_process_details
;   GSAS Absorption/surface roughness correction: function number 0
 Debye-Scherrer absorption correction
Term (= MU.r/wave) =     0.64268    
Correction is refined.
;
_pd_calc_method 'Rietveld Refinement'
_pd_instr_location ' HRPD, ISIS'
_pd_meas_2theta_fixed 168.33
_pd_meas_number_of_points 4610
_pd_meas_scan_method tof
_pd_phase_name 'from C:/Documents and Settings/hrpd.ISIS/Desktop/Chris Ling/Ba4BiI'
_pd_proc_info_datetime 2013-03-01T13:57:23
_pd_proc_ls_background_function
;   GSAS Background function number 1 with  6 terms.
 Shifted Chebyshev function of 1st kind
      1:   0.328278     2:   7.622970E-02 3:  -6.134860E-03 4:  -3.140120E-02
      5:  -2.926570E-02 6:  -1.623170E-02
;
_pd_proc_ls_peak_cutoff 0.00100
_pd_proc_ls_profile_function
;
 TOF Profile function number 3 with  21 terms
 Profile coefficients for exponential pseudovoigt
  convolution Von Dreele, 1990 (unpublished)
 Peak tails are ignored  where the intensity is below 0.0010 times the peak
   Aniso. broadening axis   0.0   0.0   1.0
;
_pd_proc_ls_prof_R_factor 0.0695
_pd_proc_ls_prof_wR_expected 0.0507
_pd_proc_ls_prof_wR_factor 0.0698
_pd_proc_number_of_points 4610
_refine_ls_goodness_of_fit_all 1.39
_refine_ls_matrix_type full
_refine_ls_number_parameters 70
_refine_ls_number_restraints 0
_refine_ls_R_Fsqd_factor 0.08636
_refine_ls_shift/su_max 0.51
_refine_ls_shift/su_mean 0.12
_reflns_d_resolution_high 0.663
_reflns_d_resolution_low 2.558
_reflns_limit_h_max 15
_reflns_limit_h_min 0
_reflns_limit_k_max 9
_reflns_limit_k_min 0
_reflns_limit_l_max 46
_reflns_limit_l_min -46
_reflns_number_total 3453
_cod_data_source_file ic4014619_si_001.cif
_cod_data_source_block BA4BIIR3O12_publ
_cod_original_cell_volume 1808.436(26)
_cod_database_code 4336558
_cod_database_fobs_code 4336558
_gsas_exptl_extinct_corr_t_min 1.00000
_gsas_exptl_extinct_corr_t_max 1.00000

loop_
_symmetry_equiv_pos_site_id
_symmetry_equiv_pos_as_xyz
1 +x,+y,+z
2 -x,+y,-z
-1 -x,-y,-z
-2 +x,-y,+z
101 +x+1/2,+y+1/2,+z
102 -x+1/2,+y+1/2,-z
-101 -x+1/2,-y+1/2,-z
-102 +x+1/2,-y+1/2,+z

loop_
_atom_site_type_symbol
_atom_site_label
_atom_site_fract_x
_atom_site_fract_y
_atom_site_fract_z
_atom_site_occupancy
_atom_site_thermal_displace_type
_atom_site_U_iso_or_equiv
_atom_site_symmetry_multiplicity
Ba Ba1 0.3356(25) 0.0 0.5391(7) 1.0 Uiso 0.0058(9) 4
Ba Ba2 0.3500(20) 0.0 0.3794(6) 1.0 Uiso 0.0058(9) 4
Ba Ba3 0.0023(22) 0.0 0.2820(7) 1.0 Uiso 0.0058(9) 4
Ba Ba4 0.3295(22) 0.0 0.7993(6) 1.0 Uiso 0.0058(9) 4
Ba Ba5 0.0096(21) 0.0 0.1266(7) 1.0 Uiso 0.0058(9) 4
Ba Ba6 0.3224(23) 0.0 0.9480(7) 1.0 Uiso 0.0058(9) 4
Bi Bi1 0.3328(18) 0.0 0.6695(5) 1.0 Uiso 0.0090(10) 4
Bi Bi2 0.0 0.0 0.0 1.0 Uiso 0.0090(10) 2
Ir Ir1 0.0 0.0 0.5 1.0 Uiso 0.0073(6) 2
Ir Ir2 0.0144(14) 0.0 0.4121(4) 1.0 Uiso 0.0073(6) 4
Ir Ir3 0.3193(14) 0.0 0.2505(4) 1.0 Uiso 0.0073(6) 4
Ir Ir4 0.3387(13) 0.0 0.1675(4) 1.0 Uiso 0.0073(6) 4
Ir Ir5 0.3506(12) 0.0 0.0792(4) 1.0 Uiso 0.0073(6) 4
O O1 0.1577(21) 0.0 0.4606(5) 1.0 Uiso 0.0100(6) 4
O O2 0.1190(18) 0.0 0.6375(5) 1.0 Uiso 0.0100(6) 4
O O3 0.4543(20) 0.0 0.2982(7) 1.0 Uiso 0.0100(6) 4
O O4 0.8245(24) 0.0 0.7994(7) 1.0 Uiso 0.0100(6) 4
O O5 0.4961(22) 0.0 0.1324(7) 1.0 Uiso 0.0100(6) 4
O O6 0.8005(19) 0.0 0.9654(7) 1.0 Uiso 0.0100(6) 4
O O7 0.4293(15) 0.7234(27) 0.4516(4) 1.0 Uiso 0.0100(6) 8
O O8 0.3879(14) 0.7244(22) 0.6196(4) 1.0 Uiso 0.0100(6) 8
O O9 0.2654(12) 0.7531(23) 0.7174(4) 1.0 Uiso 0.0100(6) 8
O O10 0.0919(14) 0.7327(29) 0.7897(4) 1.0 Uiso 0.0100(6) 8
O O11 0.2356(16) 0.7317(33) 0.8791(5) 1.0 Uiso 0.0100(6) 8
O O12 0.0484(14) 0.7396(26) 0.9459(4) 1.0 Uiso 0.0100(6) 8

loop_
_atom_type_symbol
_atom_type_number_in_cell
_atom_type_scat_length_neutron
_atom_type_scat_source
Ba 24.0 0.5070 International_Tables_Vol_C
Bi 6.0 0.8532 International_Tables_Vol_C
Ir 18.0 1.0600 International_Tables_Vol_C
O 72.0 0.5805 International_Tables_Vol_C
